data_7001630
loop_
_publ_author_name
'Halder, Partha'
'Zangrando, Ennio'
'Paine, Tapan Kanti'

_publ_section_title
;
 Self-assembly of silver(i) and bis-bidentate N,N-donor ligands: from a
 tetranuclear complex to coordination polymers
;
_journal_issue 27
_journal_name_full 'Dalton Transactions'
_journal_page_first 5386
_journal_page_last 5394
_journal_paper_doi 10.1039/b900581a
_journal_year 2009
_chemical_formula_moiety 'C22 H26 Ag N4 1+, Cl O4 1-'
_chemical_formula_sum 'C22 H26 Ag Cl N4 O4'
_chemical_formula_weight 553.79
_chemical_name_systematic
;
?
;
_space_group_IT_number 19
_symmetry_cell_setting orthorhombic
_symmetry_space_group_name_Hall 'P 2ac 2ab'
_symmetry_space_group_name_H-M 'P 21 21 21'
_atom_sites_solution_hydrogens geom
_atom_sites_solution_primary direct
_atom_sites_solution_secondary difmap
_audit_creation_method SHELXL-97
_cell_angle_alpha 90.00
_cell_angle_beta 90.00
_cell_angle_gamma 90.00
_cell_formula_units_Z 4
_cell_length_a 8.709(3)
_cell_length_b 13.440(4)
_cell_length_c 18.810(3)
_cell_measurement_temperature 150(2)
_cell_volume 2201.7(11)
_computing_cell_refinement 'Bruker Apex II'
_computing_data_collection 'APEX2 v2.1-0 (Bruker AXS)'
_computing_data_reduction 'Bruker Apex II'
_computing_molecular_graphics 'Ortep3/windows (Farrugia,1997)'
_computing_publication_material 'Wingx 1.70.01 (Farrugia, 1999)'
_computing_structure_refinement 'SHELX97 (Sheldrick, 1998)'
_computing_structure_solution 'SHELX97 (Sheldrick, 1998)'
_diffrn_ambient_temperature 150(2)
_diffrn_measured_fraction_theta_full 0.991
_diffrn_measured_fraction_theta_max 0.991
_diffrn_measurement_device_type 'Bruker Apex II CCD'
_diffrn_measurement_method 'w/ and f/ scan'
_diffrn_radiation_monochromator graphite
_diffrn_radiation_source 'fine-focus sealed tube'
_diffrn_radiation_type MoK\a
_diffrn_radiation_wavelength 0.71073
_diffrn_reflns_av_R_equivalents 0.0513
_diffrn_reflns_av_sigmaI/netI 0.0412
_diffrn_reflns_limit_h_max 11
_diffrn_reflns_limit_h_min -11
_diffrn_reflns_limit_k_max 17
_diffrn_reflns_limit_k_min -17
_diffrn_reflns_limit_l_max 23
_diffrn_reflns_limit_l_min -23
_diffrn_reflns_number 24272
_diffrn_reflns_theta_full 27.58
_diffrn_reflns_theta_max 27.58
_diffrn_reflns_theta_min 1.86
_exptl_absorpt_coefficient_mu 1.075
_exptl_absorpt_correction_type multi-scan
_exptl_absorpt_process_details
;
Bruker (2000) SADABS
;
_exptl_crystal_colour 'light yellow'
_exptl_crystal_density_diffrn 1.671
_exptl_crystal_density_method 'not measured'
_exptl_crystal_description block
_exptl_crystal_F_000 1128
_refine_diff_density_max 0.464
_refine_diff_density_min -0.361
_refine_diff_density_rms 0.067
_refine_ls_abs_structure_details 'Flack H D (1983), Acta Cryst. A39, 876-881'
_refine_ls_abs_structure_Flack 0.50(2)
_refine_ls_extinction_method none
_refine_ls_goodness_of_fit_ref 1.063
_refine_ls_hydrogen_treatment constr
_refine_ls_matrix_type full
_refine_ls_number_parameters 292
_refine_ls_number_reflns 5020
_refine_ls_number_restraints 0
_refine_ls_restrained_S_all 1.063
_refine_ls_R_factor_all 0.0379
_refine_ls_R_factor_gt 0.0304
_refine_ls_shift/su_max 0.001
_refine_ls_shift/su_mean 0.000
_refine_ls_structure_factor_coef Fsqd
_refine_ls_weighting_details 'calc w=1/[\s^2^(Fo^2^)+(0.0268P)^2^+0.0000P] where P=(Fo^2^+2Fc^2^)/3'
_refine_ls_weighting_scheme calc
_refine_ls_wR_factor_gt 0.0589
_refine_ls_wR_factor_ref 0.0617
_reflns_number_gt 4447
_reflns_number_total 5020
_reflns_threshold_expression >2sigma(I)
_cod_data_source_file b900581a.txt
_cod_data_source_block 2
_cod_original_cell_volume 2201.9(11)
_cod_database_code 7001630

loop_
_symmetry_equiv_pos_as_xyz
'x, y, z'
'-x+1/2, -y, z+1/2'
'x+1/2, -y+1/2, -z'
'-x, y+1/2, -z+1/2'

loop_
_atom_site_label
_atom_site_type_symbol
_atom_site_fract_x
_atom_site_fract_y
_atom_site_fract_z
_atom_site_U_iso_or_equiv
_atom_site_adp_type
_atom_site_occupancy
_atom_site_symmetry_multiplicity
_atom_site_calc_flag
_atom_site_refinement_flags
_atom_site_disorder_assembly
_atom_site_disorder_group
Ag Ag 0.44346(3) 0.228006(17) 0.147691(13) 0.02624(7) Uani 1 1 d . . .
N1 N 0.3631(3) 0.0563(2) 0.11119(14) 0.0286(6) Uani 1 1 d . . .
N2 N 0.2022(3) 0.23987(18) 0.09306(12) 0.0220(5) Uani 1 1 d . . .
N3 N 0.3728(3) 0.66705(17) 0.26335(13) 0.0216(5) Uani 1 1 d . . .
N4 N 0.3729(3) 0.84892(17) 0.33589(12) 0.0226(6) Uani 1 1 d . . .
C1 C 0.4435(5) -0.0255(2) 0.09724(16) 0.0328(7) Uani 1 1 d . . .
H1 H 0.5469 -0.0262 0.1096 0.039 Uiso 1 1 calc R . .
C2 C 0.3831(4) -0.1096(3) 0.06543(18) 0.0360(9) Uani 1 1 d . . .
H2 H 0.4444 -0.1646 0.0557 0.043 Uiso 1 1 calc R . .
C3 C 0.2288(5) -0.1094(2) 0.04850(19) 0.0357(9) Uani 1 1 d . . .
H3 H 0.1838 -0.1644 0.0270 0.043 Uiso 1 1 calc R . .
C4 C 0.1434(4) -0.0268(2) 0.06387(17) 0.0307(8) Uani 1 1 d . . .
H4 H 0.0388 -0.0260 0.0540 0.037 Uiso 1 1 calc R . .
C5 C 0.2127(4) 0.0556(2) 0.09412(16) 0.0234(7) Uani 1 1 d . . .
C6 C 0.1224(4) 0.1470(2) 0.11225(18) 0.0262(7) Uani 1 1 d . . .
H6A H 0.0246 0.1446 0.0876 0.031 Uiso 1 1 calc R . .
H6B H 0.1016 0.1473 0.1629 0.031 Uiso 1 1 calc R . .
C7 C 0.1080(4) 0.3248(2) 0.11911(17) 0.0259(7) Uani 1 1 d . . .
H7A H 0.0855 0.3150 0.1691 0.031 Uiso 1 1 calc R . .
H7B H 0.0113 0.3258 0.0936 0.031 Uiso 1 1 calc R . .
C8 C 0.1875(4) 0.4237(2) 0.10964(17) 0.0229(7) Uani 1 1 d . . .
C9 C 0.2773(3) 0.4619(2) 0.16442(15) 0.0217(7) Uani 1 1 d . . .
H9 H 0.2851 0.4268 0.2069 0.026 Uiso 1 1 calc R . .
C10 C 0.3555(3) 0.5516(2) 0.15695(17) 0.0243(7) Uani 1 1 d . . .
C11 C 0.3434(4) 0.6025(2) 0.09306(17) 0.0281(8) Uani 1 1 d . . .
H11 H 0.3977 0.6614 0.0867 0.034 Uiso 1 1 calc R . .
C12 C 0.2518(5) 0.5668(2) 0.03873(18) 0.0345(9) Uani 1 1 d . . .
H12 H 0.2424 0.6024 -0.0034 0.041 Uiso 1 1 calc R . .
C13 C 0.1737(4) 0.4775(2) 0.04748(17) 0.0313(8) Uani 1 1 d . . .
H13 H 0.1114 0.4538 0.0111 0.038 Uiso 1 1 calc R . .
C14 C 0.4502(4) 0.5932(2) 0.21727(15) 0.0247(6) Uani 1 1 d . . .
H14A H 0.4839 0.5382 0.2468 0.030 Uiso 1 1 calc R . .
H14B H 0.5413 0.6239 0.1973 0.030 Uiso 1 1 calc R . .
C15 C 0.3358(3) 0.7585(2) 0.22490(15) 0.0250(7) Uani 1 1 d . . .
H15A H 0.2510 0.7460 0.1927 0.030 Uiso 1 1 calc R . .
H15B H 0.4238 0.7786 0.1967 0.030 Uiso 1 1 calc R . .
C16 C 0.2928(3) 0.8419(2) 0.27498(15) 0.0214(6) Uani 1 1 d . . .
C17 C 0.1789(4) 0.9097(2) 0.25769(17) 0.0252(7) Uani 1 1 d . . .
H17 H 0.1242 0.9029 0.2155 0.030 Uiso 1 1 calc R . .
C18 C 0.1473(4) 0.9871(2) 0.30309(18) 0.0272(7) Uani 1 1 d . . .
H18 H 0.0722 1.0337 0.2918 0.033 Uiso 1 1 calc R . .
C19 C 0.2285(4) 0.9945(2) 0.36555(18) 0.0288(8) Uani 1 1 d . . .
H19 H 0.2081 1.0453 0.3977 0.035 Uiso 1 1 calc R . .
C20 C 0.3405(4) 0.9250(2) 0.37939(16) 0.0245(7) Uani 1 1 d . . .
H20 H 0.3968 0.9312 0.4212 0.029 Uiso 1 1 calc R . .
C21 C 0.2234(4) 0.2447(3) 0.01563(15) 0.0293(8) Uani 1 1 d . . .
H21A H 0.2757 0.1860 -0.0004 0.044 Uiso 1 1 calc R . .
H21B H 0.2834 0.3023 0.0038 0.044 Uiso 1 1 calc R . .
H21C H 0.1250 0.2491 -0.0072 0.044 Uiso 1 1 calc R . .
C22 C 0.2355(4) 0.6265(2) 0.29704(18) 0.0309(8) Uani 1 1 d . . .
H22A H 0.1998 0.6718 0.3329 0.046 Uiso 1 1 calc R . .
H22B H 0.2596 0.5636 0.3185 0.046 Uiso 1 1 calc R . .
H22C H 0.1569 0.6174 0.2619 0.046 Uiso 1 1 calc R . .
Cl1 Cl 0.18818(8) 0.28124(5) 0.34596(4) 0.02916(16) Uani 1 1 d . . .
O1 O 0.1724(3) 0.38704(15) 0.34569(15) 0.0482(6) Uani 1 1 d . . .
O2 O 0.0481(3) 0.2383(2) 0.3655(2) 0.0928(12) Uani 1 1 d . . .
O3 O 0.2309(4) 0.2469(2) 0.27722(13) 0.0673(10) Uani 1 1 d . . .
O4 O 0.3038(3) 0.2518(2) 0.39490(13) 0.0520(7) Uani 1 1 d . . .

loop_
_atom_site_aniso_label
_atom_site_aniso_U_11
_atom_site_aniso_U_22
_atom_site_aniso_U_33
_atom_site_aniso_U_23
_atom_site_aniso_U_13
_atom_site_aniso_U_12
Ag 0.02103(11) 0.02754(11) 0.03015(12) -0.00080(11) -0.00552(11) -0.00281(10)
N1 0.0266(15) 0.0303(15) 0.0288(15) -0.0014(12) -0.0017(12) -0.0048(12)
N2 0.0218(13) 0.0218(13) 0.0224(12) -0.0030(10) 0.0032(10) -0.0017(11)
N3 0.0195(13) 0.0195(13) 0.0257(14) 0.0002(11) -0.0002(11) -0.0002(10)
N4 0.0235(13) 0.0205(12) 0.0239(15) 0.0017(11) -0.0020(10) -0.0026(10)
C1 0.0349(19) 0.0341(18) 0.0295(17) 0.0051(14) 0.0042(17) 0.0036(19)
C2 0.051(2) 0.0246(18) 0.032(2) 0.0081(15) 0.0096(17) 0.0047(16)
C3 0.054(3) 0.0212(17) 0.032(2) 0.0015(15) 0.0021(18) -0.0097(17)
C4 0.037(2) 0.0284(18) 0.0268(18) 0.0004(14) 0.0012(16) -0.0084(15)
C5 0.0224(17) 0.0265(17) 0.0214(16) 0.0004(13) 0.0033(13) -0.0055(14)
C6 0.0190(17) 0.0274(18) 0.0321(18) -0.0052(14) 0.0036(14) -0.0064(14)
C7 0.0224(17) 0.0268(17) 0.0284(17) -0.0070(14) -0.0001(13) 0.0024(13)
C8 0.0174(16) 0.0219(16) 0.0293(17) -0.0054(13) -0.0001(14) 0.0032(14)
C9 0.0242(16) 0.0233(15) 0.0175(17) -0.0001(12) 0.0021(12) 0.0055(13)
C10 0.0201(15) 0.0241(15) 0.0286(18) -0.0029(14) 0.0038(14) 0.0044(12)
C11 0.038(2) 0.0199(16) 0.0259(18) -0.0016(13) 0.0068(15) 0.0053(15)
C12 0.053(2) 0.0279(18) 0.0226(18) 0.0041(14) 0.0004(16) 0.0051(17)
C13 0.038(2) 0.0322(18) 0.0241(18) -0.0035(14) -0.0069(16) 0.0048(16)
C14 0.0249(16) 0.0214(14) 0.0277(16) 0.0000(12) 0.0015(15) 0.0025(15)
C15 0.0236(16) 0.0266(18) 0.0247(15) -0.0003(13) -0.0033(12) 0.0002(14)
C16 0.0187(16) 0.0212(15) 0.0243(16) 0.0020(13) 0.0029(13) -0.0035(13)
C17 0.0235(17) 0.0269(16) 0.0252(16) 0.0034(14) -0.0006(14) -0.0005(14)
C18 0.0223(18) 0.0213(16) 0.0381(19) 0.0076(14) 0.0033(15) 0.0036(13)
C19 0.0309(18) 0.0207(15) 0.035(2) -0.0029(14) 0.0078(15) -0.0032(13)
C20 0.0285(18) 0.0217(16) 0.0234(16) -0.0009(13) 0.0028(14) -0.0071(14)
C21 0.0308(18) 0.0321(19) 0.0251(16) -0.0048(15) 0.0010(13) 0.0036(15)
C22 0.034(2) 0.0280(18) 0.0307(18) -0.0027(14) 0.0086(15) -0.0044(15)
Cl1 0.0283(4) 0.0247(4) 0.0345(4) 0.0005(4) -0.0017(3) 0.0011(3)
O1 0.0619(17) 0.0231(11) 0.0594(17) -0.0016(13) 0.0023(16) 0.0067(12)
O2 0.0399(16) 0.0556(18) 0.183(4) 0.021(2) 0.023(2) -0.0092(16)
O3 0.110(3) 0.057(2) 0.0347(15) -0.0064(14) -0.0080(15) 0.033(2)
O4 0.0621(18) 0.0533(18) 0.0408(14) -0.0005(12) -0.0197(13) 0.0164(15)

loop_
_atom_type_symbol
_atom_type_description
_atom_type_scat_dispersion_real
_atom_type_scat_dispersion_imag
_atom_type_scat_source
C C 0.0033 0.0016 'International Tables Vol C Tables 4.2.6.8 and 6.1.1.4'
H H 0.0000 0.0000 'International Tables Vol C Tables 4.2.6.8 and 6.1.1.4'
N N 0.0061 0.0033 'International Tables Vol C Tables 4.2.6.8 and 6.1.1.4'
Ag Ag -0.8971 1.1015 'International Tables Vol C Tables 4.2.6.8 and 6.1.1.4'
Cl Cl 0.1484 0.1585 'International Tables Vol C Tables 4.2.6.8 and 6.1.1.4'
O O 0.0106 0.0060 'International Tables Vol C Tables 4.2.6.8 and 6.1.1.4'

loop_
_geom_angle_atom_site_label_1
_geom_angle_atom_site_label_2
_geom_angle_atom_site_label_3
_geom_angle
_geom_angle_site_symmetry_1
_geom_angle_site_symmetry_3
_geom_angle_publ_flag
N4 Ag N2 129.32(8) 4_645 . ?
N4 Ag N3 72.02(8) 4_645 4_645 ?
N2 Ag N3 154.87(8) . 4_645 ?
N4 Ag N1 151.75(9) 4_645 . ?
N2 Ag N1 72.08(9) . . ?
N3 Ag N1 93.53(8) 4_645 . ?
C1 N1 C5 117.3(3) . . ?
C1 N1 Ag 131.9(2) . . ?
C5 N1 Ag 110.0(2) . . ?
C21 N2 C6 109.8(2) . . ?
C21 N2 C7 111.2(2) . . ?
C6 N2 C7 108.0(2) . . ?
C21 N2 Ag 108.98(18) . . ?
C6 N2 Ag 104.93(18) . . ?
C7 N2 Ag 113.70(17) . . ?
C22 N3 C15 110.4(2) . . ?
C22 N3 C14 112.1(2) . . ?
C15 N3 C14 112.0(2) . . ?
C22 N3 Ag 111.27(19) . 4_655 ?
C15 N3 Ag 101.54(17) . 4_655 ?
C14 N3 Ag 109.01(18) . 4_655 ?
C20 N4 C16 117.7(3) . . ?
C20 N4 Ag 127.1(2) . 4_655 ?
C16 N4 Ag 115.17(19) . 4_655 ?
N1 C1 C2 124.1(4) . . ?
C3 C2 C1 117.9(3) . . ?
C4 C3 C2 118.8(3) . . ?
C3 C4 C5 120.0(3) . . ?
N1 C5 C4 121.8(3) . . ?
N1 C5 C6 116.8(3) . . ?
C4 C5 C6 121.4(3) . . ?
N2 C6 C5 113.0(2) . . ?
N2 C7 C8 112.6(2) . . ?
C13 C8 C9 118.9(3) . . ?
C13 C8 C7 121.4(3) . . ?
C9 C8 C7 119.7(3) . . ?
C8 C9 C10 121.3(3) . . ?
C11 C10 C9 118.5(3) . . ?
C11 C10 C14 120.7(3) . . ?
C9 C10 C14 120.8(3) . . ?
C12 C11 C10 120.9(3) . . ?
C11 C12 C13 119.6(3) . . ?
C8 C13 C12 120.7(3) . . ?
N3 C14 C10 116.1(3) . . ?
N3 C15 C16 111.7(2) . . ?
N4 C16 C17 121.7(3) . . ?
N4 C16 C15 117.1(3) . . ?
C17 C16 C15 121.3(3) . . ?
C18 C17 C16 119.7(3) . . ?
C17 C18 C19 118.8(3) . . ?
C18 C19 C20 118.6(3) . . ?
N4 C20 C19 123.5(3) . . ?
O2 Cl1 O4 109.4(2) . . ?
O2 Cl1 O3 109.5(2) . . ?
O4 Cl1 O3 108.24(17) . . ?
O2 Cl1 O1 109.12(17) . . ?
O4 Cl1 O1 110.37(17) . . ?
O3 Cl1 O1 110.20(18) . . ?

loop_
_geom_bond_atom_site_label_1
_geom_bond_atom_site_label_2
_geom_bond_distance
_geom_bond_site_symmetry_2
_geom_bond_publ_flag
Ag N4 2.301(2) 4_645 ?
Ag N2 2.344(2) . ?
Ag N3 2.456(2) 4_645 ?
Ag N1 2.507(3) . ?
N1 C1 1.330(4) . ?
N1 C5 1.348(4) . ?
N2 C21 1.470(4) . ?
N2 C6 1.474(4) . ?
N2 C7 1.488(4) . ?
N3 C22 1.459(4) . ?
N3 C15 1.462(4) . ?
N3 C14 1.481(4) . ?
N3 Ag 2.456(2) 4_655 ?
N4 C20 1.340(4) . ?
N4 C16 1.345(4) . ?
N4 Ag 2.301(2) 4_655 ?
C1 C2 1.383(5) . ?
C2 C3 1.381(5) . ?
C3 C4 1.367(5) . ?
C4 C5 1.384(4) . ?
C5 C6 1.497(4) . ?
C7 C8 1.510(4) . ?
C8 C13 1.380(4) . ?
C8 C9 1.392(4) . ?
C9 C10 1.392(4) . ?
C10 C11 1.387(4) . ?
C10 C14 1.510(4) . ?
C11 C12 1.383(5) . ?
C12 C13 1.389(5) . ?
C15 C16 1.511(4) . ?
C16 C17 1.386(4) . ?
C17 C18 1.374(4) . ?
C18 C19 1.375(4) . ?
C19 C20 1.375(4) . ?
Cl1 O2 1.399(3) . ?
Cl1 O4 1.421(2) . ?
Cl1 O3 1.422(3) . ?
Cl1 O1 1.429(2) . ?

loop_
_geom_torsion_atom_site_label_1
_geom_torsion_atom_site_label_2
_geom_torsion_atom_site_label_3
_geom_torsion_atom_site_label_4
_geom_torsion
_geom_torsion_site_symmetry_1
_geom_torsion_site_symmetry_2
_geom_torsion_site_symmetry_3
_geom_torsion_site_symmetry_4
_geom_torsion_publ_flag
N4 Ag N1 C1 12.4(4) 4_645 . . . ?
N2 Ag N1 C1 156.1(3) . . . . ?
N3 Ag N1 C1 -45.0(3) 4_645 . . . ?
N4 Ag N1 C5 -157.21(19) 4_645 . . . ?
N2 Ag N1 C5 -13.6(2) . . . . ?
N3 Ag N1 C5 145.4(2) 4_645 . . . ?
N4 Ag N2 C21 74.8(2) 4_645 . . . ?
N3 Ag N2 C21 -141.4(2) 4_645 . . . ?
N1 Ag N2 C21 -83.9(2) . . . . ?
N4 Ag N2 C6 -167.58(16) 4_645 . . . ?
N3 Ag N2 C6 -23.8(3) 4_645 . . . ?
N1 Ag N2 C6 33.69(17) . . . . ?
N4 Ag N2 C7 -49.8(2) 4_645 . . . ?
N3 Ag N2 C7 94.0(3) 4_645 . . . ?
N1 Ag N2 C7 151.5(2) . . . . ?
C5 N1 C1 C2 1.2(5) . . . . ?
Ag N1 C1 C2 -167.9(2) . . . . ?
N1 C1 C2 C3 -1.4(5) . . . . ?
C1 C2 C3 C4 -0.1(5) . . . . ?
C2 C3 C4 C5 1.7(5) . . . . ?
C1 N1 C5 C4 0.6(4) . . . . ?
Ag N1 C5 C4 171.9(2) . . . . ?
C1 N1 C5 C6 178.1(3) . . . . ?
Ag N1 C5 C6 -10.6(3) . . . . ?
C3 C4 C5 N1 -2.0(5) . . . . ?
C3 C4 C5 C6 -179.4(3) . . . . ?
C21 N2 C6 C5 63.4(3) . . . . ?
C7 N2 C6 C5 -175.2(3) . . . . ?
Ag N2 C6 C5 -53.6(3) . . . . ?
N1 C5 C6 N2 45.0(4) . . . . ?
C4 C5 C6 N2 -137.5(3) . . . . ?
C21 N2 C7 C8 -65.9(3) . . . . ?
C6 N2 C7 C8 173.6(3) . . . . ?
Ag N2 C7 C8 57.6(3) . . . . ?
N2 C7 C8 C13 87.9(4) . . . . ?
N2 C7 C8 C9 -91.9(3) . . . . ?
C13 C8 C9 C10 -1.5(5) . . . . ?
C7 C8 C9 C10 178.3(3) . . . . ?
C8 C9 C10 C11 -0.5(4) . . . . ?
C8 C9 C10 C14 178.9(3) . . . . ?
C9 C10 C11 C12 2.1(5) . . . . ?
C14 C10 C11 C12 -177.3(3) . . . . ?
C10 C11 C12 C13 -1.7(5) . . . . ?
C9 C8 C13 C12 2.0(5) . . . . ?
C7 C8 C13 C12 -177.8(3) . . . . ?
C11 C12 C13 C8 -0.5(5) . . . . ?
C22 N3 C14 C10 59.3(3) . . . . ?
C15 N3 C14 C10 -65.5(3) . . . . ?
Ag N3 C14 C10 -177.05(19) 4_655 . . . ?
C11 C10 C14 N3 83.9(4) . . . . ?
C9 C10 C14 N3 -95.5(3) . . . . ?
C22 N3 C15 C16 68.0(3) . . . . ?
C14 N3 C15 C16 -166.2(2) . . . . ?
Ag N3 C15 C16 -50.1(3) 4_655 . . . ?
C20 N4 C16 C17 -0.8(4) . . . . ?
Ag N4 C16 C17 -179.7(2) 4_655 . . . ?
C20 N4 C16 C15 177.2(3) . . . . ?
Ag N4 C16 C15 -1.7(3) 4_655 . . . ?
N3 C15 C16 N4 38.9(4) . . . . ?
N3 C15 C16 C17 -143.1(3) . . . . ?
N4 C16 C17 C18 0.7(4) . . . . ?
C15 C16 C17 C18 -177.2(3) . . . . ?
C16 C17 C18 C19 -0.9(4) . . . . ?
C17 C18 C19 C20 1.3(4) . . . . ?
C16 N4 C20 C19 1.2(4) . . . . ?
Ag N4 C20 C19 179.9(2) 4_655 . . . ?
C18 C19 C20 N4 -1.5(5) . . . . ?
